data_4326569
loop_
_publ_author_name
'Treffly B. Ditri'
'Curtis E. Moore'
'Arnold L. Rheingold'
'Joshua S. Figueroa'

_publ_section_title
;
 Oxidative Decarbonylation of m-Terphenyl Isocyanide Complexes of
 Molybdenum and Tungsten: Precursors to Low-Coordinate Isocyanide
 Complexes
;
_journal_name_full 'Inorganic Chemistry'
_journal_page_first 10448
_journal_page_last 10459
_journal_paper_doi 10.1021/ic2015868
_journal_volume 50
_journal_year 2011
_chemical_formula_sum 'C64 H74 I1.95 Mo N2 O2'
_chemical_formula_weight 1247.16
_chemical_name_common MoI2(CO)2(CNArDipp2)2
_chemical_name_systematic
; 
 ? 
;
_space_group_IT_number 15
_symmetry_cell_setting monoclinic
_symmetry_space_group_name_Hall '-C 2yc'
_symmetry_space_group_name_H-M 'C 1 2/c 1'
_atom_sites_solution_hydrogens geom
_atom_sites_solution_primary direct
_atom_sites_solution_secondary difmap
_audit_creation_method SHELXL-97
_cell_angle_alpha 90.00
_cell_angle_beta 107.9900(10)
_cell_angle_gamma 90.00
_cell_formula_units_Z 8
_cell_length_a 24.3913(6)
_cell_length_b 24.3951(6)
_cell_length_c 21.1052(5)
_cell_measurement_reflns_used 9885
_cell_measurement_temperature 100(2)
_cell_measurement_theta_max 70.14
_cell_measurement_theta_min 3.62
_cell_volume 11944.2(5)
_computing_cell_refinement 'Bruker SAINT'
_computing_data_collection 'Bruker APEX2'
_computing_data_reduction 'Bruker SAINT'
_computing_molecular_graphics 'Bruker SHELXTL'
_computing_publication_material 'Bruker SHELXTL'
_computing_structure_refinement 'SHELXL-97 (Sheldrick, 2008)'
_computing_structure_solution 'SHELXS-97 (Sheldrick, 2008)'
_diffrn_ambient_temperature 100(2)
_diffrn_measured_fraction_theta_full 0.960
_diffrn_measured_fraction_theta_max 0.916
_diffrn_measurement_device_type 'Bruker Smart 6K CCD'
_diffrn_measurement_method '\f and \w scans'
_diffrn_radiation_monochromator 'Multilayer Mirror'
_diffrn_radiation_source 'Rotating Anode'
_diffrn_radiation_type CuK\a
_diffrn_radiation_wavelength 1.54184
_diffrn_reflns_av_R_equivalents 0.0350
_diffrn_reflns_av_sigmaI/netI 0.0401
_diffrn_reflns_limit_h_max 27
_diffrn_reflns_limit_h_min -29
_diffrn_reflns_limit_k_max 29
_diffrn_reflns_limit_k_min -25
_diffrn_reflns_limit_l_max 25
_diffrn_reflns_limit_l_min -25
_diffrn_reflns_number 35041
_diffrn_reflns_theta_full 60.00
_diffrn_reflns_theta_max 70.87
_diffrn_reflns_theta_min 2.63
_exptl_absorpt_coefficient_mu 10.044
_exptl_absorpt_correction_T_max 0.4651
_exptl_absorpt_correction_T_min 0.2268
_exptl_absorpt_correction_type multi-scan
_exptl_absorpt_process_details SADABS
_exptl_crystal_colour red
_exptl_crystal_density_diffrn 1.387
_exptl_crystal_description block
_exptl_crystal_F_000 5069
_exptl_crystal_size_max 0.21
_exptl_crystal_size_mid 0.15
_exptl_crystal_size_min 0.09
_refine_diff_density_max 1.746
_refine_diff_density_min -1.026
_refine_diff_density_rms 0.122
_refine_ls_extinction_method none
_refine_ls_goodness_of_fit_ref 1.036
_refine_ls_hydrogen_treatment constr
_refine_ls_matrix_type full
_refine_ls_number_parameters 678
_refine_ls_number_reflns 10548
_refine_ls_number_restraints 0
_refine_ls_restrained_S_all 1.036
_refine_ls_R_factor_all 0.0652
_refine_ls_R_factor_gt 0.0601
_refine_ls_shift/su_max 0.000
_refine_ls_shift/su_mean 0.000
_refine_ls_structure_factor_coef Fsqd
_refine_ls_weighting_details 'calc w=1/[\s^2^(Fo^2^)+(0.1047P)^2^+52.4385P] where P=(Fo^2^+2Fc^2^)/3'
_refine_ls_weighting_scheme calc
_refine_ls_wR_factor_gt 0.1684
_refine_ls_wR_factor_ref 0.1741
_reflns_number_gt 9426
_reflns_number_total 10548
_reflns_threshold_expression >2sigma(I)
_cod_data_source_file ic2015868_si_001_04.cif
_cod_data_source_block MoI2(CO)2(CNArDipp2)2
_cod_database_code 4326569

loop_
_symmetry_equiv_pos_as_xyz
'x, y, z'
'-x, y, -z+1/2'
'x+1/2, y+1/2, z'
'-x+1/2, y+1/2, -z+1/2'
'-x, -y, -z'
'x, -y, z-1/2'
'-x+1/2, -y+1/2, -z'
'x+1/2, -y+1/2, z-1/2'

loop_
_atom_site_label
_atom_site_type_symbol
_atom_site_fract_x
_atom_site_fract_y
_atom_site_fract_z
_atom_site_U_iso_or_equiv
_atom_site_adp_type
_atom_site_occupancy
_atom_site_symmetry_multiplicity
_atom_site_calc_flag
_atom_site_refinement_flags
_atom_site_disorder_assembly
_atom_site_disorder_group
I1 I 0.903783(16) 0.062366(16) 0.14366(2) 0.04074(14) Uani 0.9063(17) 1 d P A 1
Mo1 Mo 1.0000 0.06170(2) 0.2500 0.03343(17) Uani 0.9063(17) 2 d SP . 1
O1 O 1.06368(18) 0.05780(18) 0.1397(2) 0.0546(10) Uani 1 1 d . B 1
N1 N 1.0000 0.1974(2) 0.2500 0.0385(12) Uani 0.50 1 d P C 1
N2 N 1.0000 -0.0732(2) 0.2500 0.0323(11) Uani 0.50 1 d P D 1
C1 C 1.0000 0.1499(3) 0.2500 0.0422(15) Uani 0.50 1 d P C 1
C2 C 1.0000 -0.0258(3) 0.2500 0.0367(14) Uani 0.50 1 d P D 1
C3 C 1.0420(2) 0.0598(2) 0.1781(3) 0.0399(11) Uani 1 1 d . B 1
C4 C 1.0000 0.2550(3) 0.2500 0.0405(14) Uani 1 2 d S . 1
C5 C 0.9685(2) 0.2821(2) 0.1912(2) 0.0401(10) Uani 1 1 d . E 1
C6 C 0.9696(2) 0.3393(2) 0.1927(3) 0.0464(11) Uani 1 1 d . E 1
H6 H 0.9492 0.3592 0.1539 0.056 Uiso 1 1 calc R E 1
C7 C 1.0000 0.3679(3) 0.2500 0.0497(17) Uani 1 2 d S . 1
H7 H 1.0000 0.4068 0.2500 0.060 Uiso 1 2 calc SR . 1
C8 C 0.9368(2) 0.2514(2) 0.1302(2) 0.0426(11) Uani 1 1 d . E 1
C9 C 0.8790(3) 0.2387(2) 0.1187(2) 0.0473(12) Uani 1 1 d . E 1
C10 C 0.8506(3) 0.2077(3) 0.0616(3) 0.0560(14) Uani 1 1 d . E 1
H10 H 0.8113 0.1980 0.0529 0.067 Uiso 1 1 calc R E 1
C11 C 0.8796(3) 0.1913(3) 0.0185(3) 0.0620(16) Uani 1 1 d . E 1
H11A H 0.8600 0.1703 -0.0197 0.074 Uiso 1 1 calc R E 1
C12 C 0.9368(3) 0.2049(3) 0.0295(3) 0.0595(15) Uani 1 1 d . E 1
H12A H 0.9559 0.1936 -0.0012 0.071 Uiso 1 1 calc R E 1
C13 C 0.9664(3) 0.2351(2) 0.0855(3) 0.0529(13) Uani 1 1 d . E 1
C14 C 0.8452(3) 0.2559(2) 0.1649(3) 0.0526(13) Uani 1 1 d . E 1
H14 H 0.8725 0.2763 0.2027 0.063 Uiso 1 1 calc R E 1
C15 C 0.7971(3) 0.2957(3) 0.1302(4) 0.078(2) Uani 1 1 d . E 1
H15A H 0.8139 0.3291 0.1181 0.117 Uiso 1 1 calc R E 1
H15B H 0.7750 0.3050 0.1604 0.117 Uiso 1 1 calc R E 1
H15C H 0.7716 0.2785 0.0899 0.117 Uiso 1 1 calc R E 1
C16 C 0.8240(3) 0.2064(3) 0.1949(4) 0.0718(18) Uani 1 1 d . E 1
H16D H 0.7991 0.1838 0.1591 0.108 Uiso 1 1 calc R E 1
H16E H 0.8021 0.2189 0.2241 0.108 Uiso 1 1 calc R E 1
H16F H 0.8571 0.1846 0.2208 0.108 Uiso 1 1 calc R E 1
C17 C 1.0297(3) 0.2496(3) 0.0973(3) 0.0619(15) Uani 1 1 d . E 1
H17 H 1.0408 0.2763 0.1351 0.074 Uiso 1 1 calc R E 1
C18 C 1.0406(4) 0.2776(4) 0.0372(5) 0.093(3) Uani 1 1 d . E 1
H18A H 1.0820 0.2846 0.0470 0.140 Uiso 1 1 calc R E 1
H18B H 1.0196 0.3124 0.0280 0.140 Uiso 1 1 calc R E 1
H18C H 1.0273 0.2536 -0.0019 0.140 Uiso 1 1 calc R E 1
C19 C 1.0689(3) 0.1991(3) 0.1189(3) 0.0699(18) Uani 1 1 d . E 1
H19D H 1.0646 0.1841 0.1603 0.105 Uiso 1 1 calc R E 1
H19E H 1.1091 0.2098 0.1264 0.105 Uiso 1 1 calc R E 1
H19F H 1.0579 0.1711 0.0839 0.105 Uiso 1 1 calc R E 1
C20 C 1.0000 -0.1305(3) 0.2500 0.0338(13) Uani 1 2 d S . 1
C21 C 1.00286(18) -0.15787(19) 0.1928(2) 0.0326(9) Uani 1 1 d . F 1
C22 C 1.0031(2) -0.2155(2) 0.1943(2) 0.0391(10) Uani 1 1 d . F 1
H22 H 1.0055 -0.2355 0.1567 0.047 Uiso 1 1 calc R F 1
C23 C 1.0000 -0.2430(3) 0.2500 0.0419(15) Uani 1 2 d S . 1
H23A H 1.0000 -0.2819 0.2500 0.050 Uiso 1 2 calc SR . 1
C24 C 1.0055(2) -0.12714(19) 0.1325(2) 0.0351(9) Uani 1 1 d . F 1
C25 C 0.9546(2) -0.1191(2) 0.0789(2) 0.0394(10) Uani 1 1 d . F 1
C26 C 0.9585(2) -0.0901(2) 0.0240(2) 0.0452(11) Uani 1 1 d . F 1
H26 H 0.9247 -0.0842 -0.0126 0.054 Uiso 1 1 calc R F 1
C27 C 1.0107(3) -0.0696(2) 0.0214(3) 0.0484(12) Uani 1 1 d . F 1
H27A H 1.0124 -0.0499 -0.0168 0.058 Uiso 1 1 calc R F 1
C28 C 1.0605(2) -0.0778(2) 0.0741(3) 0.0478(12) Uani 1 1 d . F 1
H28 H 1.0962 -0.0640 0.0716 0.057 Uiso 1 1 calc R F 1
C29 C 1.0587(2) -0.1061(2) 0.1309(2) 0.0391(10) Uani 1 1 d . F 1
C30 C 0.8968(2) -0.1413(2) 0.0820(2) 0.0445(11) Uani 1 1 d . F 1
H30A H 0.9055 -0.1742 0.1117 0.053 Uiso 1 1 calc R F 1
C31 C 0.8663(3) -0.1004(3) 0.1135(3) 0.0614(16) Uani 1 1 d . F 1
H31D H 0.8590 -0.0665 0.0871 0.092 Uiso 1 1 calc R F 1
H31E H 0.8905 -0.0922 0.1590 0.092 Uiso 1 1 calc R F 1
H31F H 0.8295 -0.1159 0.1147 0.092 Uiso 1 1 calc R F 1
C32 C 0.8564(3) -0.1602(3) 0.0151(3) 0.0583(14) Uani 1 1 d . F 1
H32D H 0.8483 -0.1294 -0.0163 0.087 Uiso 1 1 calc R F 1
H32E H 0.8203 -0.1734 0.0208 0.087 Uiso 1 1 calc R F 1
H32F H 0.8747 -0.1899 -0.0024 0.087 Uiso 1 1 calc R F 1
C33 C 1.1143(2) -0.1152(2) 0.1879(2) 0.0425(11) Uani 1 1 d . F 1
H33 H 1.1038 -0.1340 0.2247 0.051 Uiso 1 1 calc R F 1
C34 C 1.1436(3) -0.0608(2) 0.2155(3) 0.0531(13) Uani 1 1 d . F 1
H34A H 1.1517 -0.0402 0.1796 0.080 Uiso 1 1 calc R F 1
H34B H 1.1797 -0.0682 0.2508 0.080 Uiso 1 1 calc R F 1
H34C H 1.1180 -0.0393 0.2337 0.080 Uiso 1 1 calc R F 1
C35 C 1.1558(3) -0.1528(3) 0.1666(3) 0.0570(14) Uani 1 1 d . F 1
H35A H 1.1366 -0.1877 0.1506 0.086 Uiso 1 1 calc R F 1
H35B H 1.1901 -0.1595 0.2048 0.086 Uiso 1 1 calc R F 1
H35C H 1.1671 -0.1352 0.1309 0.086 Uiso 1 1 calc R F 1
I1' I 0.47172(4) 0.13150(4) 0.13490(5) 0.0407(2) Uani 0.4064(7) 1 d P G 1
Mo1' Mo 0.5000 0.06732(3) 0.2500 0.03948(19) Uani 0.8128(13) 2 d SP . .
O1' O 0.4793(4) -0.0305(4) 0.1414(4) 0.0526(2) Uani 0.50 1 d P G 1
N1' N 0.36353(17) 0.07029(18) 0.24346(19) 0.0384(9) Uani 1 1 d . G 1
C1' C 0.4115(2) 0.0688(2) 0.2452(3) 0.0489(13) Uani 1 1 d . G 1
C2' C 0.4864(6) 0.0162(8) 0.1856(8) 0.0526(2) Uani 0.50 1 d P G 1
C3' C 0.30602(19) 0.0719(2) 0.2429(2) 0.0342(9) Uani 1 1 d . G 1
C4' C 0.2933(2) 0.0549(2) 0.3002(2) 0.0366(10) Uani 1 1 d . G 1
C5' C 0.2360(2) 0.0583(2) 0.2988(2) 0.0400(10) Uani 1 1 d . G 1
H5' H 0.2257 0.0469 0.3366 0.048 Uiso 1 1 calc R G 1
C6' C 0.1940(2) 0.0779(2) 0.2437(2) 0.0413(10) Uani 1 1 d . G 1
H6' H 0.1554 0.0810 0.2448 0.050 Uiso 1 1 calc R G 1
C7' C 0.2070(2) 0.0930(2) 0.1868(2) 0.0389(10) Uani 1 1 d . G 1
H7' H 0.1772 0.1052 0.1487 0.047 Uiso 1 1 calc R G 1
C8' C 0.26394(19) 0.09047(19) 0.1854(2) 0.0343(9) Uani 1 1 d . G 1
C9' C 0.3391(2) 0.0341(2) 0.3598(2) 0.0419(11) Uani 1 1 d . G 1
C10' C 0.3649(3) 0.0706(3) 0.4128(3) 0.0546(14) Uani 1 1 d . G 1
C11' C 0.4070(3) 0.0482(3) 0.4682(3) 0.0661(18) Uani 1 1 d . G 1
H11 H 0.4249 0.0712 0.5051 0.079 Uiso 1 1 calc R G 1
C12' C 0.4231(3) -0.0054(3) 0.4705(3) 0.0645(17) Uani 1 1 d . G 1
H12 H 0.4522 -0.0189 0.5084 0.077 Uiso 1 1 calc R G 1
C13' C 0.3975(2) -0.0400(3) 0.4187(3) 0.0547(14) Uani 1 1 d . G 1
H13 H 0.4088 -0.0774 0.4215 0.066 Uiso 1 1 calc R G 1
C14' C 0.3554(2) -0.0215(2) 0.3620(2) 0.0431(11) Uani 1 1 d . G 1
C15' C 0.3469(4) 0.1299(3) 0.4104(3) 0.076(2) Uani 1 1 d . G 1
H15 H 0.3092 0.1327 0.3742 0.091 Uiso 1 1 calc R G 1
C16' C 0.3364(6) 0.1507(4) 0.4731(5) 0.118(4) Uani 1 1 d . G 1
H16A H 0.3038 0.1309 0.4803 0.178 Uiso 1 1 calc R G 1
H16B H 0.3276 0.1900 0.4685 0.178 Uiso 1 1 calc R G 1
H16C H 0.3710 0.1447 0.5112 0.178 Uiso 1 1 calc R G 1
C17' C 0.3879(9) 0.1667(5) 0.3906(7) 0.165(7) Uani 1 1 d . G 1
H17A H 0.3758 0.2049 0.3916 0.247 Uiso 1 1 calc R G 1
H17B H 0.3879 0.1573 0.3454 0.247 Uiso 1 1 calc R G 1
H17C H 0.4268 0.1619 0.4218 0.247 Uiso 1 1 calc R G 1
C18' C 0.3280(3) -0.0612(2) 0.3056(3) 0.0490(12) Uani 1 1 d . G 1
H18 H 0.2979 -0.0409 0.2704 0.059 Uiso 1 1 calc R G 1
C19' C 0.2988(3) -0.1093(3) 0.3286(3) 0.0639(16) Uani 1 1 d . G 1
H19A H 0.3273 -0.1292 0.3642 0.096 Uiso 1 1 calc R G 1
H19B H 0.2822 -0.1341 0.2910 0.096 Uiso 1 1 calc R G 1
H19C H 0.2682 -0.0955 0.3453 0.096 Uiso 1 1 calc R G 1
C20' C 0.3731(4) -0.0827(3) 0.2742(4) 0.075(2) Uani 1 1 d . G 1
H20A H 0.3910 -0.0516 0.2585 0.113 Uiso 1 1 calc R G 1
H20B H 0.3543 -0.1067 0.2365 0.113 Uiso 1 1 calc R G 1
H20C H 0.4028 -0.1033 0.3076 0.113 Uiso 1 1 calc R G 1
C21' C 0.27962(19) 0.1065(2) 0.1245(2) 0.0363(10) Uani 1 1 d . G 1
C22' C 0.2810(2) 0.0661(2) 0.0774(2) 0.0426(11) Uani 1 1 d . G 1
C23' C 0.2968(3) 0.0812(3) 0.0224(3) 0.0524(13) Uani 1 1 d . G 1
H23 H 0.2983 0.0543 -0.0096 0.063 Uiso 1 1 calc R G 1
C24' C 0.3104(3) 0.1348(3) 0.0136(3) 0.0620(16) Uani 1 1 d . G 1
H24 H 0.3211 0.1445 -0.0245 0.074 Uiso 1 1 calc R G 1
C25' C 0.3087(3) 0.1745(3) 0.0589(3) 0.0553(14) Uani 1 1 d . G 1
H25 H 0.3181 0.2113 0.0519 0.066 Uiso 1 1 calc R G 1
C26' C 0.2930(2) 0.1609(2) 0.1155(2) 0.0441(11) Uani 1 1 d . G 1
C27' C 0.2660(3) 0.0068(2) 0.0861(3) 0.0530(13) Uani 1 1 d . G 1
H27 H 0.2602 0.0038 0.1309 0.064 Uiso 1 1 calc R G 1
C28' C 0.2115(4) -0.0110(5) 0.0361(7) 0.133(5) Uani 1 1 d . G 1
H28A H 0.2189 -0.0199 -0.0059 0.199 Uiso 1 1 calc R G 1
H28B H 0.1830 0.0186 0.0285 0.199 Uiso 1 1 calc R G 1
H28C H 0.1966 -0.0436 0.0525 0.199 Uiso 1 1 calc R G 1
C29' C 0.3137(5) -0.0318(4) 0.0858(8) 0.140(5) Uani 1 1 d . G 1
H29A H 0.3503 -0.0178 0.1155 0.209 Uiso 1 1 calc R G 1
H29B H 0.3162 -0.0348 0.0404 0.209 Uiso 1 1 calc R G 1
H29C H 0.3059 -0.0680 0.1012 0.209 Uiso 1 1 calc R G 1
C30' C 0.2920(3) 0.2051(2) 0.1658(3) 0.0501(12) Uani 1 1 d . G 1
H30 H 0.2796 0.1873 0.2018 0.060 Uiso 1 1 calc R G 1
C31' C 0.2481(4) 0.2494(3) 0.1346(4) 0.079(2) Uani 1 1 d . G 1
H31A H 0.2568 0.2651 0.0960 0.119 Uiso 1 1 calc R G 1
H31B H 0.2499 0.2783 0.1674 0.119 Uiso 1 1 calc R G 1
H31C H 0.2094 0.2334 0.1202 0.119 Uiso 1 1 calc R G 1
C32' C 0.3531(3) 0.2278(3) 0.1980(4) 0.0704(18) Uani 1 1 d . G 1
H32A H 0.3794 0.1976 0.2177 0.106 Uiso 1 1 calc R G 1
H32B H 0.3526 0.2541 0.2329 0.106 Uiso 1 1 calc R G 1
H32C H 0.3663 0.2461 0.1641 0.106 Uiso 1 1 calc R G 1
I1B I 0.9102(4) 0.0678(4) 0.1206(5) 0.04074(14) Uani 0.0469(8) 1 d P A 2
Mo1B Mo 1.0164(4) 0.0635(3) 0.2101(4) 0.03343(17) Uani 0.0469(8) 1 d P . 2
I1B' I 0.44932(18) 0.11859(15) 0.1055(2) 0.0407(2) Uani 0.0936(7) 1 d P G 3
Mo1C Mo 0.48485(17) 0.0409(2) 0.1989(2) 0.03948(19) Uani 0.0936(7) 1 d P . 3
I1C' I 0.47716(3) -0.00188(4) 0.15446(5) 0.0526(2) Uani 0.50 1 d P G 2
O1B' O 0.4714(5) 0.1507(4) 0.1407(5) 0.0407(2) Uani 0.50 1 d P G 2
C2B' C 0.4805(4) 0.1277(4) 0.1814(5) 0.0407(2) Uani 0.50 1 d P G 2

loop_
_atom_site_aniso_label
_atom_site_aniso_U_11
_atom_site_aniso_U_22
_atom_site_aniso_U_33
_atom_site_aniso_U_23
_atom_site_aniso_U_13
_atom_site_aniso_U_12
I1 0.0373(2) 0.0535(2) 0.0294(2) 0.00208(15) 0.00728(15) 0.00175(13)
Mo1 0.0375(3) 0.0350(3) 0.0253(3) 0.000 0.0060(2) 0.000
O1 0.053(2) 0.068(3) 0.0360(19) 0.0051(17) 0.0039(18) -0.0023(18)
N1 0.051(3) 0.035(3) 0.030(3) 0.000 0.013(2) 0.000
N2 0.034(3) 0.037(3) 0.024(2) 0.000 0.006(2) 0.000
C1 0.055(4) 0.044(4) 0.027(3) 0.000 0.011(3) 0.000
C2 0.035(3) 0.045(4) 0.028(3) 0.000 0.007(2) 0.000
C3 0.040(3) 0.044(3) 0.039(3) 0.003(2) 0.017(2) 0.0011(19)
C4 0.053(4) 0.036(3) 0.033(3) 0.000 0.015(3) 0.000
C5 0.050(3) 0.038(2) 0.036(2) 0.0002(19) 0.017(2) 0.000(2)
C6 0.053(3) 0.043(3) 0.045(3) 0.007(2) 0.019(2) 0.007(2)
C7 0.060(5) 0.035(3) 0.055(4) 0.000 0.020(4) 0.000
C8 0.057(3) 0.036(2) 0.033(2) 0.0054(19) 0.011(2) 0.004(2)
C9 0.065(3) 0.041(3) 0.034(2) 0.003(2) 0.012(2) 0.004(2)
C10 0.062(3) 0.055(3) 0.040(3) 0.005(2) -0.001(2) -0.002(3)
C11 0.095(5) 0.054(3) 0.031(3) -0.002(2) 0.010(3) 0.004(3)
C12 0.083(4) 0.059(3) 0.040(3) 0.000(3) 0.025(3) 0.007(3)
C13 0.072(4) 0.049(3) 0.041(3) 0.006(2) 0.023(3) 0.009(3)
C14 0.054(3) 0.054(3) 0.049(3) -0.002(2) 0.016(2) -0.006(2)
C15 0.081(5) 0.080(5) 0.079(5) 0.002(4) 0.033(4) 0.021(4)
C16 0.084(5) 0.076(4) 0.065(4) 0.003(3) 0.038(4) -0.005(4)
C17 0.070(4) 0.065(4) 0.061(4) -0.003(3) 0.035(3) 0.002(3)
C18 0.087(5) 0.096(6) 0.105(6) 0.039(5) 0.042(5) 0.007(5)
C19 0.074(4) 0.084(5) 0.060(4) 0.011(3) 0.033(3) 0.009(4)
C20 0.032(3) 0.037(3) 0.027(3) 0.000 0.000(2) 0.000
C21 0.031(2) 0.040(2) 0.0227(19) -0.0001(17) 0.0013(16) 0.0011(17)
C22 0.043(2) 0.040(2) 0.032(2) -0.0039(19) 0.0086(19) 0.0020(19)
C23 0.046(4) 0.039(3) 0.035(3) 0.000 0.004(3) 0.000
C24 0.042(2) 0.037(2) 0.0241(19) -0.0024(17) 0.0059(17) 0.0007(18)
C25 0.044(3) 0.043(2) 0.027(2) -0.0019(19) 0.0048(19) 0.0026(19)
C26 0.052(3) 0.048(3) 0.029(2) 0.002(2) 0.004(2) 0.004(2)
C27 0.066(3) 0.046(3) 0.035(2) 0.005(2) 0.016(2) -0.003(2)
C28 0.053(3) 0.052(3) 0.039(3) -0.004(2) 0.014(2) -0.009(2)
C29 0.043(3) 0.043(2) 0.029(2) -0.0048(19) 0.0073(19) -0.0014(19)
C30 0.041(3) 0.056(3) 0.031(2) 0.006(2) 0.0027(19) 0.000(2)
C31 0.051(3) 0.086(4) 0.042(3) -0.012(3) 0.008(2) -0.004(3)
C32 0.051(3) 0.074(4) 0.047(3) -0.014(3) 0.011(2) -0.009(3)
C33 0.038(2) 0.052(3) 0.034(2) -0.002(2) 0.0064(19) -0.004(2)
C34 0.046(3) 0.059(3) 0.050(3) -0.009(2) 0.007(2) -0.006(2)
C35 0.053(3) 0.068(4) 0.046(3) -0.008(3) 0.009(2) 0.011(3)
I1' 0.0468(4) 0.0410(5) 0.0308(5) 0.0013(5) 0.0068(3) -0.0009(5)
Mo1' 0.0298(3) 0.0416(4) 0.0428(4) 0.000 0.0050(3) 0.000
O1' 0.0537(4) 0.0539(5) 0.0501(4) 0.0039(4) 0.0162(3) 0.0061(3)
N1' 0.032(2) 0.053(2) 0.0277(18) 0.0001(16) 0.0059(15) 0.0012(16)
C1' 0.043(3) 0.052(3) 0.046(3) -0.007(2) 0.005(2) 0.000(2)
C2' 0.0537(4) 0.0539(5) 0.0501(4) 0.0039(4) 0.0162(3) 0.0061(3)
C3' 0.029(2) 0.046(2) 0.026(2) -0.0054(18) 0.0062(17) -0.0007(17)
C4' 0.038(2) 0.045(2) 0.027(2) -0.0037(18) 0.0085(19) -0.0014(18)
C5' 0.041(3) 0.048(3) 0.033(2) -0.0011(19) 0.015(2) -0.0049(19)
C6' 0.031(2) 0.053(3) 0.041(2) -0.008(2) 0.0121(19) -0.002(2)
C7' 0.034(2) 0.046(3) 0.032(2) -0.0017(19) 0.0031(18) 0.0014(18)
C8' 0.034(2) 0.041(2) 0.027(2) -0.0008(18) 0.0073(17) 0.0004(17)
C9' 0.040(2) 0.058(3) 0.027(2) 0.001(2) 0.0101(19) -0.002(2)
C10' 0.054(3) 0.070(4) 0.034(3) -0.002(2) 0.005(2) -0.006(3)
C11' 0.059(4) 0.101(5) 0.026(3) 0.001(3) -0.004(2) -0.014(4)
C12' 0.048(3) 0.098(5) 0.041(3) 0.019(3) 0.005(2) 0.009(3)
C13' 0.046(3) 0.075(4) 0.041(3) 0.018(3) 0.011(2) 0.011(3)
C14' 0.040(2) 0.057(3) 0.032(2) 0.010(2) 0.0125(19) 0.000(2)
C15' 0.103(6) 0.067(4) 0.039(3) -0.016(3) -0.004(3) -0.007(4)
C16' 0.205(13) 0.081(6) 0.086(6) -0.002(5) 0.069(8) 0.021(7)
C17' 0.33(2) 0.080(7) 0.118(9) -0.007(6) 0.119(12) -0.040(10)
C18' 0.054(3) 0.047(3) 0.046(3) 0.005(2) 0.015(2) 0.001(2)
C19' 0.064(4) 0.069(4) 0.053(3) 0.015(3) 0.008(3) -0.011(3)
C20' 0.091(5) 0.063(4) 0.085(5) -0.016(4) 0.048(4) -0.007(4)
C21' 0.029(2) 0.052(3) 0.025(2) -0.0023(19) 0.0033(16) 0.0022(18)
C22' 0.038(3) 0.057(3) 0.030(2) -0.005(2) 0.0058(19) 0.003(2)
C23' 0.061(3) 0.068(4) 0.030(2) -0.006(2) 0.016(2) 0.002(3)
C24' 0.062(4) 0.092(5) 0.036(3) -0.003(3) 0.021(3) -0.013(3)
C25' 0.062(3) 0.063(3) 0.044(3) -0.002(3) 0.020(3) -0.018(3)
C26' 0.043(3) 0.056(3) 0.031(2) -0.001(2) 0.0084(19) -0.007(2)
C27' 0.068(4) 0.051(3) 0.038(3) -0.005(2) 0.013(2) 0.001(3)
C28' 0.092(6) 0.102(7) 0.154(10) 0.051(7) -0.035(7) -0.046(6)
C29' 0.106(8) 0.056(5) 0.267(18) -0.020(7) 0.073(10) 0.010(5)
C30' 0.060(3) 0.049(3) 0.042(3) -0.006(2) 0.018(2) -0.008(2)
C31' 0.098(6) 0.067(4) 0.068(4) -0.010(3) 0.019(4) 0.023(4)
C32' 0.077(4) 0.069(4) 0.061(4) -0.019(3) 0.015(3) -0.020(3)
I1B 0.0373(2) 0.0535(2) 0.0294(2) 0.00208(15) 0.00728(15) 0.00175(13)
Mo1B 0.0375(3) 0.0350(3) 0.0253(3) 0.000 0.0060(2) 0.000
I1B' 0.0468(4) 0.0410(5) 0.0308(5) 0.0013(5) 0.0068(3) -0.0009(5)
Mo1C 0.0298(3) 0.0416(4) 0.0428(4) 0.000 0.0050(3) 0.000
I1C' 0.0537(4) 0.0539(5) 0.0501(4) 0.0039(4) 0.0162(3) 0.0061(3)
O1B' 0.0468(4) 0.0410(5) 0.0308(5) 0.0013(5) 0.0068(3) -0.0009(5)
C2B' 0.0468(4) 0.0410(5) 0.0308(5) 0.0013(5) 0.0068(3) -0.0009(5)

loop_
_atom_type_symbol
_atom_type_description
_atom_type_scat_dispersion_real
_atom_type_scat_dispersion_imag
_atom_type_scat_source
C C 0.0181 0.0091 'International Tables Vol C Tables 4.2.6.8 and 6.1.1.4'
H H 0.0000 0.0000 'International Tables Vol C Tables 4.2.6.8 and 6.1.1.4'
I I -0.3257 6.8362 'International Tables Vol C Tables 4.2.6.8 and 6.1.1.4'
Mo Mo -0.0483 2.7339 'International Tables Vol C Tables 4.2.6.8 and 6.1.1.4'
N N 0.0311 0.0180 'International Tables Vol C Tables 4.2.6.8 and 6.1.1.4'
O O 0.0492 0.0322 'International Tables Vol C Tables 4.2.6.8 and 6.1.1.4'

loop_
_geom_angle_atom_site_label_1
_geom_angle_atom_site_label_2
_geom_angle_atom_site_label_3
_geom_angle
_geom_angle_site_symmetry_1
_geom_angle_site_symmetry_3
C3 Mo1 C3 177.4(3) 2_755 .
C3 Mo1 C2 88.70(13) 2_755 .
C3 Mo1 C2 88.70(13) . .
C3 Mo1 C1 91.30(13) 2_755 .
C3 Mo1 C1 91.30(13) . .
C2 Mo1 C1 180.000(1) . .
C3 Mo1 I1 96.29(14) 2_755 .
C3 Mo1 I1 83.73(14) . .
C2 Mo1 I1 90.346(14) . .
C1 Mo1 I1 89.654(14) . .
C3 Mo1 I1 83.73(14) 2_755 2_755
C3 Mo1 I1 96.29(14) . 2_755
C2 Mo1 I1 90.346(14) . 2_755
C1 Mo1 I1 89.654(14) . 2_755
I1 Mo1 I1 179.31(3) . 2_755
C1 N1 C4 180.000(1) . .
C2 N2 C20 180.000(1) . .
N1 C1 Mo1 180.0 . .
N2 C2 Mo1 180.0 . .
O1 C3 Mo1 178.6(5) . .
N1 C4 C5 118.1(3) . 2_755
N1 C4 C5 118.1(3) . .
C5 C4 C5 123.8(6) 2_755 .
C6 C5 C4 116.7(5) . .
C6 C5 C8 121.7(5) . .
C4 C5 C8 121.6(5) . .
C7 C6 C5 121.4(5) . .
C6 C7 C6 120.0(7) 2_755 .
C9 C8 C13 121.5(5) . .
C9 C8 C5 119.4(5) . .
C13 C8 C5 119.1(5) . .
C8 C9 C10 118.1(5) . .
C8 C9 C14 123.4(5) . .
C10 C9 C14 118.5(5) . .
C11 C10 C9 120.3(6) . .
C10 C11 C12 121.2(6) . .
C11 C12 C13 120.3(6) . .
C12 C13 C8 118.6(6) . .
C12 C13 C17 119.7(5) . .
C8 C13 C17 121.7(5) . .
C9 C14 C15 111.0(5) . .
C9 C14 C16 111.6(5) . .
C15 C14 C16 113.2(6) . .
C13 C17 C18 113.1(6) . .
C13 C17 C19 111.5(6) . .
C18 C17 C19 110.4(6) . .
N2 C20 C21 118.5(3) . 2_755
N2 C20 C21 118.5(3) . .
C21 C20 C21 123.1(6) 2_755 .
C20 C21 C22 117.3(4) . .
C20 C21 C24 121.5(4) . .
C22 C21 C24 121.3(4) . .
C23 C22 C21 120.4(5) . .
C22 C23 C22 121.6(7) 2_755 .
C29 C24 C25 121.4(4) . .
C29 C24 C21 119.1(4) . .
C25 C24 C21 119.4(4) . .
C26 C25 C24 118.0(5) . .
C26 C25 C30 121.2(4) . .
C24 C25 C30 120.8(4) . .
C25 C26 C27 121.3(5) . .
C28 C27 C26 120.3(5) . .
C27 C28 C29 120.6(5) . .
C28 C29 C24 118.4(4) . .
C28 C29 C33 119.6(5) . .
C24 C29 C33 122.0(4) . .
C31 C30 C32 109.9(5) . .
C31 C30 C25 111.6(5) . .
C32 C30 C25 114.1(4) . .
C29 C33 C35 111.3(4) . .
C29 C33 C34 111.6(4) . .
C35 C33 C34 110.9(5) . .
Mo1C Mo1' Mo1C 115.7(5) 2_655 .
Mo1C Mo1' C2' 103.8(5) 2_655 .
Mo1C Mo1' C2' 12.6(5) . .
Mo1C Mo1' C2' 12.6(5) 2_655 2_655
Mo1C Mo1' C2' 103.8(5) . 2_655
C2' Mo1' C2' 92.2(9) . 2_655
Mo1C Mo1' C2B' 79.0(4) 2_655 2_655
Mo1C Mo1' C2B' 165.2(4) . 2_655
C2' Mo1' C2B' 175.3(5) . 2_655
C2' Mo1' C2B' 90.9(5) 2_655 2_655
Mo1C Mo1' C2B' 165.2(4) 2_655 .
Mo1C Mo1' C2B' 79.0(4) . .
C2' Mo1' C2B' 90.9(5) . .
C2' Mo1' C2B' 175.3(5) 2_655 .
C2B' Mo1' C2B' 86.2(6) 2_655 .
Mo1C Mo1' C1' 86.6(2) 2_655 2_655
Mo1C Mo1' C1' 94.4(3) . 2_655
C2' Mo1' C1' 89.7(4) . 2_655
C2' Mo1' C1' 91.6(4) 2_655 2_655
C2B' Mo1' C1' 86.7(3) 2_655 2_655
C2B' Mo1' C1' 91.9(3) . 2_655
Mo1C Mo1' C1' 94.4(3) 2_655 .
Mo1C Mo1' C1' 86.6(2) . .
C2' Mo1' C1' 91.6(4) . .
C2' Mo1' C1' 89.7(4) 2_655 .
C2B' Mo1' C1' 91.9(3) 2_655 .
C2B' Mo1' C1' 86.7(3) . .
C1' Mo1' C1' 178.0(3) 2_655 .
Mo1C Mo1' I1C' 9.7(2) 2_655 2_655
Mo1C Mo1' I1C' 106.4(2) . 2_655
C2' Mo1' I1C' 94.8(4) . 2_655
C2' Mo1' I1C' 2.9(4) 2_655 2_655
C2B' Mo1' I1C' 88.3(3) 2_655 2_655
C2B' Mo1' I1C' 174.0(3) . 2_655
C1' Mo1' I1C' 90.19(15) 2_655 2_655
C1' Mo1' I1C' 91.10(16) . 2_655
Mo1C Mo1' I1C' 106.4(2) 2_655 .
Mo1C Mo1' I1C' 9.7(2) . .
C2' Mo1' I1C' 2.9(4) . .
C2' Mo1' I1C' 94.8(4) 2_655 .
C2B' Mo1' I1C' 174.0(3) 2_655 .
C2B' Mo1' I1C' 88.3(3) . .
C1' Mo1' I1C' 91.10(16) 2_655 .
C1' Mo1' I1C' 90.19(15) . .
I1C' Mo1' I1C' 97.33(4) 2_655 .
Mo1C Mo1' I1' 66.3(2) 2_655 2_655
Mo1C Mo1' I1' 176.5(2) . 2_655
C2' Mo1' I1' 170.1(4) . 2_655
C2' Mo1' I1' 78.0(4) 2_655 2_655
C2B' Mo1' I1' 12.9(3) 2_655 2_655
C2B' Mo1' I1' 99.0(3) . 2_655
C1' Mo1' I1' 88.57(16) 2_655 2_655
C1' Mo1' I1' 90.34(15) . 2_655
I1C' Mo1' I1' 75.45(3) 2_655 2_655
I1C' Mo1' I1' 172.77(3) . 2_655
Mo1C Mo1' I1' 176.5(2) 2_655 .
Mo1C Mo1' I1' 66.3(2) . .
C2' Mo1' I1' 78.0(4) . .
C2' Mo1' I1' 170.1(4) 2_655 .
C2B' Mo1' I1' 99.0(3) 2_655 .
C2B' Mo1' I1' 12.9(3) . .
C1' Mo1' I1' 90.34(15) 2_655 .
C1' Mo1' I1' 88.57(16) . .
I1C' Mo1' I1' 172.77(3) 2_655 .
I1C' Mo1' I1' 75.45(3) . .
I1' Mo1' I1' 111.77(4) 2_655 .
C1' N1' C3' 178.6(5) . .
N1' C1' Mo1' 178.9(5) . .
O1' C2' Mo1' 171.7(10) . .
N1' C3' C4' 118.3(4) . .
N1' C3' C8' 118.7(4) . .
C4' C3' C8' 123.0(4) . .
C5' C4' C3' 116.9(4) . .
C5' C4' C9' 121.7(4) . .
C3' C4' C9' 121.4(4) . .
C6' C5' C4' 121.4(4) . .
C5' C6' C7' 121.0(4) . .
C6' C7' C8' 120.1(4) . .
C7' C8' C3' 117.5(4) . .
C7' C8' C21' 121.6(4) . .
C3' C8' C21' 120.9(4) . .
C14' C9' C10' 121.8(5) . .
C14' C9' C4' 119.1(4) . .
C10' C9' C4' 119.1(5) . .
C11' C10' C9' 116.4(6) . .
C11' C10' C15' 122.1(6) . .
C9' C10' C15' 121.5(5) . .
C12' C11' C10' 122.1(6) . .
C11' C12' C13' 120.5(5) . .
C12' C13' C14' 121.3(6) . .
C13' C14' C9' 117.9(5) . .
C13' C14' C18' 119.6(5) . .
C9' C14' C18' 122.4(4) . .
C17' C15' C10' 111.9(9) . .
C17' C15' C16' 110.5(8) . .
C10' C15' C16' 114.8(7) . .
C14' C18' C19' 112.0(5) . .
C14' C18' C20' 110.8(5) . .
C19' C18' C20' 110.0(5) . .
C26' C21' C22' 120.9(4) . .
C26' C21' C8' 119.8(4) . .
C22' C21' C8' 119.3(4) . .
C23' C22' C21' 118.7(5) . .
C23' C22' C27' 119.8(5) . .
C21' C22' C27' 121.5(5) . .
C24' C23' C22' 120.6(5) . .
C25' C24' C23' 121.2(5) . .
C24' C25' C26' 120.2(6) . .
C21' C26' C25' 118.5(5) . .
C21' C26' C30' 121.7(4) . .
C25' C26' C30' 119.7(5) . .
C28' C27' C29' 109.8(9) . .
C28' C27' C22' 112.9(6) . .
C29' C27' C22' 112.4(6) . .
C26' C30' C31' 111.3(5) . .
C26' C30' C32' 110.1(5) . .
C31' C30' C32' 113.0(6) . .
Mo1B Mo1B I1B 92.3(5) 2_755 .
Mo1C I1B' Mo1' 21.92(12) . .
Mo1' Mo1C Mo1C 32.1(2) . 2_655
Mo1' Mo1C I1B' 102.6(3) . .
Mo1C Mo1C I1B' 134.62(16) 2_655 .
O1B' C2B' Mo1' 167.3(11) . .

loop_
_geom_bond_atom_site_label_1
_geom_bond_atom_site_label_2
_geom_bond_distance
_geom_bond_site_symmetry_2
I1 Mo1 2.7003(4) .
Mo1 C3 2.077(5) 2_755
Mo1 C3 2.077(5) .
Mo1 C2 2.135(7) .
Mo1 C1 2.152(7) .
Mo1 I1 2.7003(4) 2_755
O1 C3 1.098(7) .
N1 C1 1.159(10) .
N1 C4 1.404(9) .
N2 C2 1.156(9) .
N2 C20 1.399(9) .
C4 C5 1.407(6) 2_755
C4 C5 1.407(6) .
C5 C6 1.395(7) .
C5 C8 1.485(7) .
C6 C7 1.394(7) .
C7 C6 1.394(7) 2_755
C8 C9 1.390(8) .
C8 C13 1.409(8) .
C9 C10 1.411(8) .
C9 C14 1.517(8) .
C10 C11 1.373(10) .
C11 C12 1.380(10) .
C12 C13 1.390(9) .
C13 C17 1.526(9) .
C14 C15 1.523(9) .
C14 C16 1.528(9) .
C17 C18 1.537(10) .
C17 C19 1.541(10) .
C20 C21 1.399(5) 2_755
C20 C21 1.399(5) .
C21 C22 1.405(7) .
C21 C24 1.496(6) .
C22 C23 1.376(6) .
C23 C22 1.376(6) 2_755
C24 C29 1.406(7) .
C24 C25 1.413(6) .
C25 C26 1.386(7) .
C25 C30 1.529(7) .
C26 C27 1.387(8) .
C27 C28 1.386(8) .
C28 C29 1.395(7) .
C29 C33 1.525(6) .
C30 C31 1.517(8) .
C30 C32 1.523(7) .
C33 C35 1.532(8) .
C33 C34 1.534(7) .
I1' Mo1' 2.7917(10) .
Mo1' Mo1C 1.213(5) 2_655
Mo1' Mo1C 1.213(5) .
Mo1' C2' 1.80(2) .
Mo1' C2' 1.80(2) 2_655
Mo1' C2B' 2.016(11) 2_655
Mo1' C2B' 2.016(11) .
Mo1' C1' 2.131(6) 2_655
Mo1' C1' 2.131(6) .
Mo1' I1C' 2.5557(12) 2_655
Mo1' I1C' 2.5557(12) .
Mo1' I1' 2.7916(10) 2_655
O1' C2' 1.45(2) .
N1' C1' 1.159(7) .
N1' C3' 1.400(6) .
C3' C4' 1.401(7) .
C3' C8' 1.401(6) .
C4' C5' 1.390(7) .
C4' C9' 1.490(7) .
C5' C6' 1.376(7) .
C6' C7' 1.383(7) .
C7' C8' 1.400(7) .
C8' C21' 1.502(6) .
C9' C14' 1.408(8) .
C9' C10' 1.416(8) .
C10' C11' 1.408(9) .
C10' C15' 1.508(10) .
C11' C12' 1.361(11) .
C12' C13' 1.370(10) .
C13' C14' 1.390(7) .
C14' C18' 1.521(8) .
C15' C17' 1.497(16) .
C15' C16' 1.512(11) .
C18' C19' 1.527(8) .
C18' C20' 1.540(9) .
C21' C26' 1.394(8) .
C21' C22' 1.407(7) .
C22' C23' 1.381(8) .
C22' C27' 1.516(8) .
C23' C24' 1.376(10) .
C24' C25' 1.369(9) .
C25' C26' 1.401(8) .
C26' C30' 1.517(8) .
C27' C28' 1.485(10) .
C27' C29' 1.501(11) .
C30' C31' 1.521(9) .
C30' C32' 1.537(9) .
I1B Mo1B 2.697(11) .
Mo1B Mo1B 2.076(19) 2_755
I1B' Mo1C 2.678(6) .
Mo1C Mo1C 2.055(9) 2_655
O1B' C2B' 0.992(15) .
